data_7048786
loop_
_publ_author_name
'Das, Biswanath'
'Bhadbhade, Mohan'
'Thapper, Anders'
'Ling, Chris D.'
'Colbran, Stephen Boyd'

_publ_section_title
;
 A New Tri-nuclear Cu-carbonate Cluster Utilizing CO2 as C1-Building
 Block-Reactive Intermediates, Probable Mechanism, EPR and Magnetic
 Studies
;
_journal_name_full 'Dalton Transactions'
_journal_paper_doi 10.1039/C8DT04858D
_journal_year 2019
_chemical_formula_moiety 'C36.33 H48 Cu N4 O, 4(F2 P0.33)'
_chemical_formula_sum 'C36.33 H48 Cu F8 N4 O P1.33'
_chemical_formula_weight 813.62
_space_group_crystal_system trigonal
_space_group_IT_number 146
_space_group_name_Hall 'R 3'
_space_group_name_H-M_alt 'R 3'
_symmetry_space_group_name_Hall 'R 3'
_symmetry_space_group_name_H-M 'R 3 :H'
_atom_sites_solution_hydrogens mixed
_atom_sites_solution_primary dual
_audit_block_doi 10.5517/ccdc.csd.cc2145q3
_audit_creation_date 2018-10-22
_audit_creation_method
;
Olex2 1.2
(compiled 2018.05.29 svn.r3508 for OlexSys, GUI svn.r5506)
;
_audit_update_record
;
2019-01-24 deposited with the CCDC.
2019-01-28 downloaded from the CCDC.
;
_cell_angle_alpha 90
_cell_angle_beta 90
_cell_angle_gamma 120
_cell_formula_units_Z 9
_cell_length_a 19.4230(19)
_cell_length_b 19.4230(19)
_cell_length_c 29.434(3)
_cell_measurement_reflns_used 2663
_cell_measurement_temperature 149.99
_cell_measurement_theta_max 18.041
_cell_measurement_theta_min 2.518
_cell_volume 9616.4(17)
_computing_cell_refinement 'SAINT v8.37A (Bruker, 2015)'
_computing_data_reduction 'SAINT v8.37A (Bruker, 2015)'
_computing_molecular_graphics 'Olex2 (Dolomanov et al., 2009)'
_computing_publication_material 'Olex2 (Dolomanov et al., 2009)'
_computing_structure_refinement 'ShelXL (Sheldrick, 2015)'
_computing_structure_solution 'ShelXT (Sheldrick, 2015)'
_diffrn_ambient_temperature 149.99
_diffrn_measured_fraction_theta_full 0.999
_diffrn_measured_fraction_theta_max 0.999
_diffrn_measurement_device_type 'Bruker APEX-II CCD'
_diffrn_measurement_method '\f and \w scans'
_diffrn_radiation_type MoK\a
_diffrn_radiation_wavelength 0.71073
_diffrn_reflns_av_R_equivalents 0.1113
_diffrn_reflns_av_unetI/netI 0.1420
_diffrn_reflns_Laue_measured_fraction_full 0.999
_diffrn_reflns_Laue_measured_fraction_max 0.999
_diffrn_reflns_limit_h_max 23
_diffrn_reflns_limit_h_min -23
_diffrn_reflns_limit_k_max 23
_diffrn_reflns_limit_k_min -23
_diffrn_reflns_limit_l_max 29
_diffrn_reflns_limit_l_min -34
_diffrn_reflns_number 23382
_diffrn_reflns_point_group_measured_fraction_full 0.921
_diffrn_reflns_point_group_measured_fraction_max 0.921
_diffrn_reflns_theta_full 24.998
_diffrn_reflns_theta_max 24.998
_diffrn_reflns_theta_min 2.789
_diffrn_standards_number 0
_exptl_absorpt_coefficient_mu 0.627
_exptl_absorpt_correction_T_max 0.7456
_exptl_absorpt_correction_T_min 0.6255
_exptl_absorpt_correction_type multi-scan
_exptl_absorpt_process_details
'SADABS-2014/5 (Bruker,2014/5) was used for absorption correction. wR2(int) was 0.1278 before and 0.0776 after correction. The Ratio of minimum to maximum transmission is 0.8389. The \l/2 correction factor is 0.00150.'
_exptl_crystal_colour 'bluish green'
_exptl_crystal_colour_modifier bluish
_exptl_crystal_colour_primary green
_exptl_crystal_density_diffrn 1.264
_exptl_crystal_description plate
_exptl_crystal_F_000 3807
_exptl_crystal_size_max 0.114
_exptl_crystal_size_mid 0.107
_exptl_crystal_size_min 0.036
_refine_diff_density_max 0.687
_refine_diff_density_min -1.068
_refine_diff_density_rms 0.081
_refine_ls_abs_structure_details
;
 Flack x determined using 1164 quotients [(I+)-(I-)]/[(I+)+(I-)]
 (Parsons, Flack and Wagner, Acta Cryst. B69 (2013) 249-259).
;
_refine_ls_abs_structure_Flack 0.033(18)
_refine_ls_extinction_method none
_refine_ls_goodness_of_fit_ref 1.025
_refine_ls_hydrogen_treatment mixed
_refine_ls_matrix_type full
_refine_ls_number_parameters 488
_refine_ls_number_reflns 6937
_refine_ls_number_restraints 330
_refine_ls_restrained_S_all 1.090
_refine_ls_R_factor_all 0.1592
_refine_ls_R_factor_gt 0.0812
_refine_ls_shift/su_max 0.001
_refine_ls_shift/su_mean 0.000
_refine_ls_structure_factor_coef Fsqd
_refine_ls_weighting_details 'w=1/[\s^2^(Fo^2^)+(0.1356P)^2^+3.2895P] where P=(Fo^2^+2Fc^2^)/3'
_refine_ls_weighting_scheme calc
_refine_ls_wR_factor_gt 0.2111
_refine_ls_wR_factor_ref 0.2586
_reflns_Friedel_coverage 0.844
_reflns_Friedel_fraction_full 0.843
_reflns_Friedel_fraction_max 0.843
_reflns_number_gt 3786
_reflns_number_total 6937
_reflns_threshold_expression 'I > 2\s(I)'
_cod_data_source_file c8dt04858d2.cif
_cod_data_source_block bishwanath_27sept16_cu_0m_a
_cod_original_cell_volume 9616(2)
_cod_database_code 7048786
_shelx_shelxl_version_number 2016/6
_shelx_space_group_comment
;
The symmetry employed for this shelxl refinement is uniquely defined
by the following loop, which should always be used as a source of
symmetry information in preference to the above space-group names.
They are only intended as comments.
;
_shelx_estimated_absorpt_t_max 0.978
_shelx_estimated_absorpt_t_min 0.932
_olex2_refinement_description
;
1. Fixed Uiso
 At 1.2 times of:
  All C(H) groups
 At 1.5 times of:
  All C(H,H,H) groups
2. Restrained distances
 C27-CAD
 2.52 with sigma of 0.02
 C1AA-C1
 1.54 with sigma of 0.02
 C3BA-C24
 2.52 with sigma of 0.02
 C24-C12
 2.52 with sigma of 0.02
 C12-C3BA
 2.52 with sigma of 0.02
 C8AA-C00J
 1.54 with sigma of 0.02
 P2-F4 = P2-F5
 1.64 with sigma of 0.02
 P2-F3AA
 1.64 with sigma of 0.02
 P2-F17 = P2-F4AA = P2-F13
 1.64 with sigma of 0.02
 F17-F4AA
 2.32 with sigma of 0.02
 F3AA-F4AA
 2.32 with sigma of 0.02
 F13-F3AA
 2.32 with sigma of 0.02
 C17-C6 = C9-C30
 2.52 with sigma of 0.02
 C1-C27 = C7AA-C2AA
 2.52 with sigma of 0.02
 C27-CAD = C2AA-C4
 2.52 with sigma of 0.02
 CAD-C1 = C4-C7AA
 2.52 with sigma of 0.02
 C1BA-C0CA = C4BA-C18 = C5AA-C16
 2.52 with sigma of 0.02
 P1-F0AA
 1.64 with sigma of 0.02
 P1-F2AA
 1.64 with sigma of 0.02
 P1-F12
 1.64 with sigma of 0.02
 C32-C5 = C3BA-C24
 2.52 with sigma of 0.02
 C32-C21 = C6BA-C24
 2.52 with sigma of 0.02
 C3BA-C2 = C5-C2 = C24-C2 = C2-C12 = C21-C2
 1.54 with sigma of 0.02
 C21-C5
 2.52 with sigma of 0.02
 C21-C5 = C6BA-C3BA
 2.52 with sigma of 0.02
 C19-C1BA = C0AA-C4BA = C4AA-C5AA
 2.52 with sigma of 0.02
 C0CA-C19 = C18-C0AA = C16-C4AA
 2.52 with sigma of 0.02
 C30-C28 = C13-C6
 2.52 with sigma of 0.02
 C9-C28 = C17-C13
 2.52 with sigma of 0.02
 F2AB-F8A
 2.32 with sigma of 0.02
 F6AA-P2
 1.64 with sigma of 0.02
 P2-F13 = P2-F8AA = P2-F5 = P2-F31 = P2-F17 = P2-F3AA = P2-F3BA = P2-F7AA = P2-
 F4
 1.64 with sigma of 0.02
 P2-F6AA
 1.64 with sigma of 0.02
 F4AA-F31
 2.32 with sigma of 0.02
 F31-F4
 2.32 with sigma of 0.02
 F13-F8AA
 2.32 with sigma of 0.02
 F4-F8AA
 2.32 with sigma of 0.02
 F7AA-F2
 2.32 with sigma of 0.02
 CAD-C1AA \\sim C27-C1AA
 with sigma of 0.02
 F4AA-F13 \\sim F4AA-F3AA \\sim F4AA-F17 \\sim F13-F3AA
 with sigma of 0.04
 P2-F4AA \\sim P2-F13 \\sim P2-F3AA \\sim P2-F17
 with sigma of 0.02
 C2AA-C1AA \\sim C27-C1AA \\sim C7AA-C1AA \\sim C1AA-C1 \\sim C4-C1AA \\sim
CAD-C1AA
 with sigma of 0.02
 P1-F2AA \\sim P1-F12
 with sigma of 0.02
 P1-F20 \\sim P1-F0AA \\sim P1-F2AA \\sim P1-F8 \\sim P1-F18
 with sigma of 0.02
 F0AA-F18 \\sim F8-F20
 with sigma of 0.02
 P1-F2AA \\sim P1-F2AB
 with sigma of 0.02
 P1-F0AA \\sim P1-F0AB
 with sigma of 0.02
 P1-F20 \\sim P1-F20A
 with sigma of 0.02
 P1-F8 \\sim P1-F8A
 with sigma of 0.02
 P1-F0AB \\sim P1-F20 \\sim P1-F20A \\sim P1-F8 \\sim P1-F8A \\sim P1-F2AA
\\sim P1-F2AB \\sim P1-F0AA
 with sigma of 0.02
 C21-C2 \\sim C6BA-C2 \\sim C5-C2 \\sim C3BA-C2 \\sim C24-C2 \\sim C32-C2
 with sigma of 0.02
 C5AA-C00J \\sim C0CA-C00J \\sim C18-C00J \\sim C16-C00J \\sim C19-C00J \\sim
C0AA-C00J \\sim C4AA-
 C00J \\sim C1BA-C00J \\sim C4BA-C00J
 with sigma of 0.02
 C26-C13 \\sim C9-C26 \\sim C26-C17 \\sim C30-C26 \\sim C6-C26 \\sim C28-C26
 with sigma of 0.02
 F2-F7AA \\sim F2-F3BA \\sim F2-F6AA \\sim F2-F5 \\sim F17-F7AA \\sim F17-F3BA
\\sim F17-F5 \\sim F7AA-
 F3BA \\sim F3BA-F6AA \\sim F6AA-F5
 with sigma of 0.04
 P2-F2 \\sim P2-F17 \\sim P2-F7AA \\sim P2-F3BA \\sim P2-F6AA \\sim P2-F5
 with sigma of 0.02
3. Rigid bond restraints
 F0AA, F2AA
 with sigma for 1-2 distances of 0.01 and sigma for 1-3 distances of 0.01
 F8, F2AA, F0AA, F20
 with sigma for 1-2 distances of 0.01 and sigma for 1-3 distances of 0.01
 C21, CAD, C4, C1, C7AA, C27, C2AA
 with sigma for 1-2 distances of 0.01 and sigma for 1-3 distances of 0.01
4. Uiso/Uaniso restraints and constraints
Uanis(C6BA) = Uanis(C2)
Uanis(C4) = Uanis(C1AA)
Uanis(C2AA) = Uanis(C1AA)
Uanis(C7AA) = Uanis(C1AA)
Uanis(C2) = Uanis(C21)
Uanis(C16) = Uanis(C19) = Uanis(C0AA) = Uanis(C1BA) = Uanis(C4BA) = Uanis(C5AA)
= Uanis(C0CA) = Uanis(C18) = Uanis(C4AA) = Uanis(C00J)
Uanis(C32) = Uanis(C2)
Uanis(C6) = Uanis(C26)
Uiso(F17) = Uiso(F31)
Uanis(C2AA) = Uanis(C27)
Uanis(Cu1) = Uanis(O00E)
Uanis(C2) = Uanis(C5)
Uiso(F6AA) = Uiso(F2)
Uiso(F31) = Uiso(F4AA)
5. Rigid body (RIGU) restrains
 C3BA, C2
 with sigma for 1-2 distances of 0.004 and sigma for 1-3 distances of 0.004
 C21, C2
 with sigma for 1-2 distances of 0.004 and sigma for 1-3 distances of 0.004
 C9A, C2AA, CAD, C4, C1, C7AA, C27
 with sigma for 1-2 distances of 0.004 and sigma for 1-3 distances of 0.004
 C9, C17, C30, C6, C28, C13, C26
 with sigma for 1-2 distances of 0.004 and sigma for 1-3 distances of 0.004
 Cu1, O00E
 with sigma for 1-2 distances of 0.004 and sigma for 1-3 distances of 0.004
 O00E, C00V
 with sigma for 1-2 distances of 0.004 and sigma for 1-3 distances of 0.004
 Cu1, O00E, C00V
 with sigma for 1-2 distances of 0.004 and sigma for 1-3 distances of 0.004
 C6, C30, C17, C9, C13, C28
 with sigma for 1-2 distances of 0.002 and sigma for 1-3 distances of 0.002
6. Others
 Fixed Sof: P1(0.33333) F4(0.5) F5(0.5) CAD(0.5) HADA(0.5) HADB(0.5) HADC(0.5)
 C5(0.5) H5A(0.5) H5B(0.5) H5C(0.5) C24(0.5) H24A(0.5) H24B(0.5) H24C(0.5)
 C21(0.5) H21A(0.5) H21B(0.5) H21C(0.5) C3BA(0.5) H3BA(0.5) H3BB(0.5) H3BC(0.5)
 C27(0.5) H27A(0.5) H27B(0.5) H27C(0.5) C1(0.5) H1C(0.5) H1D(0.5) H1E(0.5)
 F12(0.33333) F3AA(0.5) F4AA(0.5) F13(0.5) F17(0.5) C28(0.5) H28A(0.5)
 H28B(0.5) H28C(0.5) C4(0.5) H4C(0.5) H4D(0.5) H4E(0.5) C2AA(0.5) H2AA(0.5)
 H2AB(0.5) H2AC(0.5) C32(0.5) H32A(0.5) H32B(0.5) H32C(0.5) C1BA(0.33333)
 H1BA(0.33333) H1BB(0.33333) H1BC(0.33333) C5AA(0.33333) H5AA(0.33333)
 H5AB(0.33333) H5AC(0.33333) C4BA(0.33333) H4BA(0.33333) H4BB(0.33333)
 H4BC(0.33333) C7AA(0.5) H7AA(0.5) H7AB(0.5) H7AC(0.5) F6AA(0.5) F7AA(0.5)
 C6BA(0.5) H6BA(0.5) H6BB(0.5) H6BC(0.5) C0CA(0.33333) H0CA(0.33333)
 H0CB(0.33333) H0CC(0.33333) F3BA(0.5) F8AA(0.5) F31(0.5) C17(0.5) H17A(0.5)
 H17B(0.5) H17C(0.5) C4AA(0.33333) H4AA(0.33333) H4AB(0.33333) H4AC(0.33333)
 C18(0.33333) H18A(0.33333) H18B(0.33333) H18C(0.33333) C30(0.5) H30A(0.5)
 H30B(0.5) H30C(0.5) C9(0.5) H9C(0.5) H9D(0.5) H9E(0.5) C6(0.5) H6A(0.5)
 H6B(0.5) H6C(0.5) C13(0.5) H13A(0.5) H13B(0.5) H13C(0.5) C0AA(0.33333)
 H0AA(0.33333) H0AB(0.33333) H0AC(0.33333) C16(0.33333) H16A(0.33333)
 H16B(0.33333) H16C(0.33333) C19(0.33333) H19A(0.33333) H19B(0.33333)
 H19C(0.33333) F2AA(0.16667) F0AA(0.16667) F20(0.16667) F8(0.16667)
 F18(0.33333) F20A(0.16666) F0AB(0.16666) F2AB(0.16666) F8A(0.16666) F2(0.5)
 Fixed Uiso: F2AA(0.1) F0AA(0.1) F20(0.1) F8(0.1) F20A(0.1) F0AB(0.1)
 F2AB(0.1) F8A(0.1)
7.a Riding coordinates:
 CAD(HADA,HADB,HADC), C5(H5A,H5B,H5C), C24(H24A,H24B,H24C), C21(H21A,H21B,
 H21C), C3BA(H3BA,H3BB,H3BC), C27(H27A,H27B,H27C), C1(H1C,H1D,H1E), C28(H28A,
 H28B,H28C), C4(H4C,H4D,H4E), C2AA(H2AA,H2AB,H2AC), C32(H32A,H32B,H32C),
 C1BA(H1BA,H1BB,H1BC), C5AA(H5AA,H5AB,H5AC), C4BA(H4BA,H4BB,H4BC), C7AA(H7AA,
 H7AB,H7AC), C6BA(H6BA,H6BB,H6BC), C0CA(H0CA,H0CB,H0CC), C17(H17A,H17B,H17C),
 C4AA(H4AA,H4AB,H4AC), C18(H18A,H18B,H18C), C30(H30A,H30B,H30C), C9(H9C,H9D,
 H9E), C6(H6A,H6B,H6C), C13(H13A,H13B,H13C), C0AA(H0AA,H0AB,H0AC), C16(H16A,
 H16B,H16C), C19(H19A,H19B,H19C)
7.b Free rotating group:
 P2(F4,F5)
7.c Aromatic/amide H refined with riding coordinates:
 C1A(H1A), C2A(H2A), C4A(H4A), C7A(H7A), C9A(H9A), C10A(H10A), C1B(H1B),
 C2B(H2B), C4B(H4B), C7B(H7B), C9B(H9B), C10B(H10B)
;
_olex2_submission_special_instructions 'No special instructions were received'

loop_
_space_group_symop_operation_xyz
'x, y, z'
'-y, x-y, z'
'-x+y, -x, z'
'x+2/3, y+1/3, z+1/3'
'-y+2/3, x-y+1/3, z+1/3'
'-x+y+2/3, -x+1/3, z+1/3'
'x+1/3, y+2/3, z+2/3'
'-y+1/3, x-y+2/3, z+2/3'
'-x+y+1/3, -x+2/3, z+2/3'

loop_
_atom_site_label
_atom_site_type_symbol
_atom_site_fract_x
_atom_site_fract_y
_atom_site_fract_z
_atom_site_U_iso_or_equiv
_atom_site_adp_type
_atom_site_occupancy
_atom_site_site_symmetry_order
_atom_site_calc_flag
_atom_site_refinement_flags_posn
_atom_site_refinement_flags_adp
_atom_site_refinement_flags_occupancy
_atom_site_disorder_assembly
_atom_site_disorder_group
Cu1 Cu 0.52836(8) 0.33309(10) 0.50036(6) 0.0639(5) Uani 1 1 d . U . A 1
N1A N 0.4168(6) 0.2283(7) 0.5075(3) 0.066(3) Uani 1 1 d . . . . .
N2A N 0.5195(7) 0.3263(7) 0.5677(5) 0.068(4) Uani 1 1 d . . . . .
C1A C 0.3698(10) 0.1761(11) 0.4765(5) 0.087(5) Uani 1 1 d . . . . .
H1A H 0.386433 0.185039 0.445625 0.105 Uiso 1 1 calc R . . . .
C2A C 0.2995(11) 0.1107(11) 0.4868(5) 0.089(5) Uani 1 1 d . . . . .
H2A H 0.267986 0.077289 0.462662 0.107 Uiso 1 1 calc R . . . .
C4A C 0.3251(9) 0.1448(9) 0.5635(4) 0.074(4) Uani 1 1 d . . . . .
H4A H 0.311343 0.134747 0.594751 0.089 Uiso 1 1 calc R . . . .
C5A C 0.3940(8) 0.2096(8) 0.5523(4) 0.058(3) Uani 1 1 d . . . . .
C6A C 0.4514(8) 0.2687(8) 0.5855(4) 0.061(3) Uani 1 1 d . . . . .
C7A C 0.4371(8) 0.2613(8) 0.6313(4) 0.063(3) Uani 1 1 d . . . . .
H7A H 0.388799 0.218097 0.642334 0.06(3) Uiso 1 1 calc R . . . .
C8A C 0.4900(9) 0.3141(8) 0.6613(4) 0.070(4) Uani 1 1 d . . . . .
C9A C 0.5622(9) 0.3756(10) 0.6430(4) 0.077(4) Uani 1 1 d . U . . .
H9A H 0.601807 0.414222 0.662335 0.092 Uiso 1 1 calc R . . . .
C10A C 0.5743(9) 0.3786(9) 0.5969(5) 0.077(4) Uani 1 1 d . . . . .
H10A H 0.623447 0.419246 0.585024 0.092 Uiso 1 1 calc R . . . .
C1AA C 0.4725(9) 0.3110(8) 0.7120(4) 0.101(5) Uani 1 1 d D . . . .
N1B N 0.5265(5) 0.3399(6) 0.4327(4) 0.054(3) Uani 1 1 d . . . . .
N2B N 0.5215(6) 0.4375(7) 0.4925(3) 0.068(3) Uani 1 1 d . . . . .
C1B C 0.5303(9) 0.2905(9) 0.4039(4) 0.073(4) Uani 1 1 d . . . . .
H1B H 0.540813 0.251031 0.415549 0.08(4) Uiso 1 1 calc R . . . .
C2B C 0.5199(9) 0.2923(9) 0.3577(4) 0.078(4) Uani 1 1 d . . . . .
H2B H 0.520503 0.252947 0.338860 0.093 Uiso 1 1 calc R . . . .
C4B C 0.5083(8) 0.4062(8) 0.3697(4) 0.067(3) Uani 1 1 d . . . . .
H4B H 0.502499 0.448934 0.358538 0.080 Uiso 1 1 calc R . . . .
C5B C 0.5160(7) 0.3990(8) 0.4153(3) 0.059(3) Uani 1 1 d . . . . .
C6B C 0.5171(8) 0.4553(8) 0.4495(4) 0.064(3) Uani 1 1 d . . . . .
C7B C 0.5135(8) 0.5234(8) 0.4379(4) 0.067(3) Uani 1 1 d . . . . .
H7B H 0.510874 0.534484 0.406696 0.081 Uiso 1 1 calc R . . . .
C8B C 0.5138(8) 0.5743(9) 0.4699(5) 0.076(4) Uani 1 1 d . . . . .
C9B C 0.5228(9) 0.5573(10) 0.5136(5) 0.085(4) Uani 1 1 d . . . . .
H9B H 0.527379 0.592892 0.537119 0.102 Uiso 1 1 calc R . . . .
C10B C 0.5254(9) 0.4895(10) 0.5246(4) 0.083(4) Uani 1 1 d . . . . .
H10B H 0.530033 0.478967 0.555651 0.13(6) Uiso 1 1 calc R . . . .
O00E O 0.5986(5) 0.2723(5) 0.4997(3) 0.0639(5) Uani 1 1 d . U . . .
C00J C 0.1951(10) 0.0200(10) 0.5441(5) 0.119(6) Uani 1 1 d D . . . .
C00V C 0.666667 0.333333 0.5016(7) 0.061(5) Uani 1 3 d S TU P A .
C26 C 0.5090(13) 0.6484(11) 0.4569(5) 0.117(6) Uani 1 1 d D U . . .
C2 C 0.4933(9) 0.3558(7) 0.2879(4) 0.098(4) Uani 1 1 d D U . . .
P1 P 0.1826(8) 0.1818(8) 0.6680(5) 0.103(4) Uiso 0.3333 1 d D . . . .
P2 P 0.3346(4) 0.0547(3) 0.3335(2) 0.1203(17) Uiso 1 1 d D . . . .
F4 F 0.3655(13) 0.0604(11) 0.2809(3) 0.140(8) Uiso 0.5 1 d DG . . B 2
F5 F 0.2927(13) -0.0427(4) 0.3316(6) 0.139(8) Uiso 0.5 1 d DG . . B 1
CAD C 0.434(2) 0.2280(13) 0.7350(15) 0.15(2) Uani 0.5 1 d D U . C 1
HADA H 0.383182 0.192798 0.720381 0.228 Uiso 0.5 1 d R . . C 1
HADB H 0.426242 0.231458 0.767541 0.228 Uiso 0.5 1 d R . . C 1
HADC H 0.470112 0.206528 0.730531 0.228 Uiso 0.5 1 d R . . C 1
C5 C 0.505(2) 0.4372(12) 0.2744(11) 0.098(4) Uani 0.5 1 d D . . D 1
H5A H 0.466887 0.447177 0.290540 0.147 Uiso 0.5 1 d R . . D 1
H5B H 0.498297 0.439517 0.241600 0.147 Uiso 0.5 1 d R . . D 1
H5C H 0.559317 0.477617 0.282990 0.147 Uiso 0.5 1 d R . . D 1
C12 C 0.5089(9) 0.3503(8) 0.3388(4) 0.071(4) Uani 1 1 d D . . . .
C24 C 0.4036(10) 0.3253(16) 0.2817(9) 0.093(11) Uani 0.5 1 d D . . D 2
H24A H 0.389292 0.362291 0.295540 0.140 Uiso 0.5 1 d R . . D 2
H24B H 0.373132 0.273031 0.296100 0.140 Uiso 0.5 1 d R . . D 2
H24C H 0.391232 0.320421 0.249140 0.140 Uiso 0.5 1 d R . . D 2
C21 C 0.5532(15) 0.3388(17) 0.2643(10) 0.098(4) Uani 0.5 1 d D U . D 1
H21A H 0.532139 0.317896 0.234072 0.147 Uiso 0.5 1 d R . . D 1
H21B H 0.560069 0.299306 0.281382 0.147 Uiso 0.5 1 d R . . D 1
H21C H 0.604659 0.387786 0.261392 0.147 Uiso 0.5 1 d R . . D 1
C3BA C 0.5429(16) 0.4411(10) 0.2711(9) 0.088(10) Uani 0.5 1 d D U . D 2
H3BA H 0.525419 0.443163 0.240215 0.132 Uiso 0.5 1 d R . . D 2
H3BB H 0.599169 0.456103 0.270715 0.132 Uiso 0.5 1 d R . . D 2
H3BC H 0.535829 0.478023 0.290575 0.132 Uiso 0.5 1 d R . . D 2
C27 C 0.5453(14) 0.3686(15) 0.7424(9) 0.101(5) Uani 0.5 1 d D U . C 1
H27A H 0.592740 0.366112 0.733592 0.152 Uiso 0.5 1 d R . . C 1
H27B H 0.533360 0.353902 0.774502 0.152 Uiso 0.5 1 d R . . C 1
H27C H 0.555120 0.422732 0.737912 0.152 Uiso 0.5 1 d R . . C 1
C1 C 0.4117(17) 0.341(2) 0.7149(9) 0.112(13) Uani 0.5 1 d D U . C 1
H1C H 0.425840 0.385090 0.693655 0.168 Uiso 0.5 1 d R . . C 1
H1D H 0.413070 0.359670 0.746035 0.168 Uiso 0.5 1 d R . . C 1
H1E H 0.358180 0.297530 0.707995 0.168 Uiso 0.5 1 d R . . C 1
F12 F 0.1395(16) 0.2342(15) 0.6691(9) 0.102(8) Uiso 0.3333 1 d D . . G .
C8AA C 0.2713(8) 0.0903(8) 0.5306(4) 0.076(4) Uani 1 1 d D . . . .
F3AA F 0.3144(16) 0.1230(15) 0.3191(10) 0.172(10) Uiso 0.5 1 d D . . B 2
F4AA F 0.2995(19) 0.0386(19) 0.3835(6) 0.204(8) Uiso 0.5 1 d D . . B 2
F13 F 0.4200(13) 0.1225(15) 0.3542(13) 0.248(18) Uiso 0.5 1 d D . . B 2
F17 F 0.2731(16) 0.0464(18) 0.2943(9) 0.204(8) Uiso 0.5 1 d D . . B 1
C28 C 0.4206(17) 0.620(2) 0.446(2) 0.19(2) Uani 0.5 1 d D U . E 1
H28A H 0.381846 0.577832 0.425713 0.292 Uiso 0.5 1 d R . . E 1
H28B H 0.415906 0.667322 0.442783 0.292 Uiso 0.5 1 d R . . E 1
H28C H 0.410216 0.600982 0.477263 0.292 Uiso 0.5 1 d R . . E 1
C4 C 0.4029(18) 0.2281(13) 0.7256(11) 0.101(5) Uani 0.5 1 d D U . C 2
H4C H 0.353512 0.222210 0.713013 0.152 Uiso 0.5 1 d R . . C 2
H4D H 0.398912 0.223990 0.758763 0.152 Uiso 0.5 1 d R . . C 2
H4E H 0.411732 0.186160 0.713473 0.152 Uiso 0.5 1 d R . . C 2
C2AA C 0.5468(15) 0.3278(18) 0.7405(10) 0.101(5) Uani 0.5 1 d D U . C 2
H2AA H 0.564626 0.289312 0.735753 0.152 Uiso 0.5 1 d R . . C 2
H2AB H 0.530825 0.325892 0.772323 0.152 Uiso 0.5 1 d R . . C 2
H2AC H 0.590166 0.381372 0.733413 0.152 Uiso 0.5 1 d R . . C 2
C32 C 0.4076(13) 0.2915(16) 0.2788(11) 0.098(4) Uani 0.5 1 d D . . D 1
H32A H 0.403243 0.239092 0.279896 0.147 Uiso 0.5 1 d R . . D 1
H32B H 0.389813 0.299262 0.249096 0.147 Uiso 0.5 1 d R . . D 1
H32C H 0.374213 0.295042 0.302666 0.147 Uiso 0.5 1 d R . . D 1
C1BA C 0.207(3) -0.053(2) 0.5517(18) 0.119(6) Uani 0.3333 1 d D . . F 1
H1BA H 0.201378 -0.082684 0.523691 0.178 Uiso 0.3333 1 d R . . F 1
H1BB H 0.164408 -0.087014 0.572901 0.178 Uiso 0.3333 1 d R . . F 1
H1BC H 0.258598 -0.036774 0.565601 0.178 Uiso 0.3333 1 d R . . F 1
C5AA C 0.151(3) -0.041(2) 0.5052(12) 0.119(6) Uani 0.3333 1 d D . . F 3
H5AA H 0.152001 -0.090195 0.512002 0.178 Uiso 0.3333 1 d R . . F 3
H5AB H 0.182641 -0.016505 0.477882 0.178 Uiso 0.3333 1 d R . . F 3
H5AC H 0.096151 -0.053895 0.500152 0.178 Uiso 0.3333 1 d R . . F 3
C4BA C 0.196(3) -0.054(2) 0.5233(16) 0.119(6) Uani 0.3333 1 d D . . F 2
H4BA H 0.241443 -0.055762 0.536716 0.178 Uiso 0.3333 1 d R . . F 2
H4BB H 0.202533 -0.048762 0.490266 0.178 Uiso 0.3333 1 d R . . F 2
H4BC H 0.146893 -0.103252 0.530716 0.178 Uiso 0.3333 1 d R . . F 2
C7AA C 0.450(2) 0.3751(17) 0.7250(11) 0.101(5) Uani 0.5 1 d D U . C 2
H7AA H 0.497127 0.428453 0.722901 0.152 Uiso 0.5 1 d R . . C 2
H7AB H 0.429407 0.365753 0.756031 0.152 Uiso 0.5 1 d R . . C 2
H7AC H 0.409527 0.370803 0.703781 0.152 Uiso 0.5 1 d R . . C 2
F6AA F 0.2603(14) 0.0305(17) 0.3678(10) 0.192(10) Uiso 0.5 1 d D . . B 1
F7AA F 0.4049(12) 0.1109(15) 0.2989(7) 0.159(9) Uiso 0.5 1 d D . . B 1
C6BA C 0.5142(18) 0.3015(15) 0.2601(10) 0.098(4) Uani 0.5 1 d D . . D 2
H6BA H 0.502191 0.299928 0.227612 0.147 Uiso 0.5 1 d R . . D 2
H6BB H 0.482731 0.248128 0.273022 0.147 Uiso 0.5 1 d R . . D 2
H6BC H 0.570861 0.320018 0.264042 0.147 Uiso 0.5 1 d R . . D 2
C0CA C 0.128(3) -0.007(3) 0.5075(14) 0.119(6) Uani 0.3333 1 d D . . F 1
H0CA H 0.106625 0.029023 0.508146 0.178 Uiso 0.3333 1 d R . . F 1
H0CB H 0.085075 -0.061707 0.512776 0.178 Uiso 0.3333 1 d R . . F 1
H0CC H 0.152295 -0.003877 0.477796 0.178 Uiso 0.3333 1 d R . . F 1
F3BA F 0.3454(16) 0.1406(11) 0.3498(9) 0.167(10) Uiso 0.5 1 d D . . B 1
F8AA F 0.3757(16) -0.0044(13) 0.3379(8) 0.148(9) Uiso 0.5 1 d D . . B 2
F31 F 0.2455(12) 0.006(2) 0.3128(9) 0.204(8) Uiso 0.5 1 d D . . B 2
C17 C 0.5904(18) 0.726(2) 0.4614(18) 0.178(19) Uani 0.5 1 d D U . E 2
H17A H 0.588278 0.774100 0.453291 0.267 Uiso 0.5 1 d R . . E 2
H17B H 0.602859 0.705280 0.434251 0.267 Uiso 0.5 1 d R . . E 2
H17C H 0.631798 0.739650 0.484351 0.267 Uiso 0.5 1 d R . . E 2
C4AA C 0.205(3) -0.025(3) 0.5844(14) 0.119(6) Uani 0.3333 1 d D . . F 3
H4AA H 0.233317 -0.052962 0.575617 0.178 Uiso 0.3333 1 d R . . F 3
H4AB H 0.152307 -0.063492 0.596147 0.178 Uiso 0.3333 1 d R . . F 3
H4AC H 0.235247 0.014048 0.608137 0.178 Uiso 0.3333 1 d R . . F 3
C18 C 0.131(3) 0.031(3) 0.5188(16) 0.119(6) Uani 0.3333 1 d D . . F 2
H18A H 0.127411 0.075640 0.531404 0.178 Uiso 0.3333 1 d R . . F 2
H18B H 0.079481 -0.018160 0.522344 0.178 Uiso 0.3333 1 d R . . F 2
H18C H 0.144561 0.040160 0.486484 0.178 Uiso 0.3333 1 d R . . F 2
C30 C 0.535(4) 0.709(3) 0.4963(13) 0.22(3) Uani 0.5 1 d D U . E 1
H30A H 0.546615 0.759241 0.481672 0.331 Uiso 0.5 1 d R . . E 1
H30B H 0.581525 0.702221 0.493792 0.331 Uiso 0.5 1 d R . . E 1
H30C H 0.522705 0.710791 0.528432 0.331 Uiso 0.5 1 d R . . E 1
C9 C 0.561(3) 0.691(2) 0.4159(14) 0.16(2) Uani 0.5 1 d D U . E 1
H9C H 0.616473 0.712228 0.405806 0.239 Uiso 0.5 1 d R . . E 1
H9D H 0.545533 0.731068 0.411036 0.239 Uiso 0.5 1 d R . . E 1
H9E H 0.526423 0.643128 0.398326 0.239 Uiso 0.5 1 d R . . E 1
C6 C 0.449(2) 0.655(2) 0.4883(12) 0.117(6) Uani 0.5 1 d D U . E 2
H6A H 0.498900 0.700532 0.498938 0.176 Uiso 0.5 1 d R . . E 2
H6B H 0.428360 0.613713 0.512108 0.176 Uiso 0.5 1 d R . . E 2
H6C H 0.410380 0.671043 0.481548 0.176 Uiso 0.5 1 d R . . E 2
C13 C 0.480(3) 0.640(3) 0.4075(9) 0.18(2) Uani 0.5 1 d D U . E 2
H13A H 0.489151 0.613849 0.381752 0.274 Uiso 0.5 1 d R . . E 2
H13B H 0.477231 0.686449 0.396682 0.274 Uiso 0.5 1 d R . . E 2
H13C H 0.428981 0.602539 0.421992 0.274 Uiso 0.5 1 d R . . E 2
C0AA C 0.170(3) 0.000(3) 0.5948(8) 0.119(6) Uani 0.3333 1 d D . . F 2
H0AA H 0.185121 0.049860 0.610194 0.178 Uiso 0.3333 1 d R . . F 2
H0AB H 0.200411 -0.023730 0.607704 0.178 Uiso 0.3333 1 d R . . F 2
H0AC H 0.113211 -0.037250 0.598904 0.178 Uiso 0.3333 1 d R . . F 2
C16 C 0.140(3) 0.053(3) 0.5601(16) 0.119(6) Uani 0.3333 1 d D . . F 3
H16A H 0.110576 0.029035 0.588348 0.178 Uiso 0.3333 1 d R . . F 3
H16B H 0.101596 0.040435 0.535238 0.178 Uiso 0.3333 1 d R . . F 3
H16C H 0.171896 0.110505 0.563758 0.178 Uiso 0.3333 1 d R . . F 3
C19 C 0.162(3) 0.034(3) 0.5896(11) 0.119(6) Uani 0.3333 1 d D . . F 1
H19A H 0.113159 -0.014264 0.599505 0.178 Uiso 0.3333 1 d R . . F 1
H19B H 0.149649 0.076026 0.583295 0.178 Uiso 0.3333 1 d R . . F 1
H19C H 0.201749 0.050866 0.613775 0.178 Uiso 0.3333 1 d R . . F 1
F2AA F 0.101(2) 0.098(2) 0.675(2) 0.100 Uiso 0.1667 1 d D U . G 1
F0AA F 0.170(4) 0.172(4) 0.6135(8) 0.100 Uiso 0.1667 1 d D U . G 1
F20 F 0.262(2) 0.268(2) 0.6583(17) 0.100 Uiso 0.1667 1 d D U . G 1
F8 F 0.204(3) 0.200(3) 0.7217(9) 0.100 Uiso 0.1667 1 d D U . G 1
F18 F 0.2368(19) 0.142(2) 0.6652(10) 0.134(11) Uiso 0.3333 1 d D . . G .
F20A F 0.245(3) 0.255(3) 0.6996(16) 0.100 Uiso 0.1667 1 d D . . G 2
F0AB F 0.223(3) 0.223(3) 0.6199(12) 0.100 Uiso 0.1667 1 d D . . G 2
F2AB F 0.107(2) 0.111(3) 0.6436(14) 0.100 Uiso 0.1667 1 d D . . G 2
F8A F 0.144(3) 0.149(3) 0.7176(9) 0.100 Uiso 0.1667 1 d D . . G 2
F2 F 0.3947(15) 0.0690(18) 0.3716(7) 0.192(10) Uiso 0.5 1 d D . . B 1

loop_
_atom_site_aniso_label
_atom_site_aniso_U_11
_atom_site_aniso_U_22
_atom_site_aniso_U_33
_atom_site_aniso_U_23
_atom_site_aniso_U_13
_atom_site_aniso_U_12
Cu1 0.0714(10) 0.0830(11) 0.0405(7) 0.0027(7) 0.0020(7) 0.0411(9)
N1A 0.062(6) 0.094(8) 0.049(6) -0.011(6) -0.003(5) 0.045(6)
N2A 0.066(8) 0.076(8) 0.058(9) 0.003(6) 0.007(6) 0.032(6)
C1A 0.074(10) 0.116(13) 0.049(8) -0.009(8) -0.009(7) 0.031(10)
C2A 0.105(13) 0.128(14) 0.060(9) -0.030(9) -0.031(8) 0.078(12)
C4A 0.078(10) 0.090(10) 0.050(7) 0.002(7) -0.009(7) 0.039(9)
C5A 0.078(9) 0.067(8) 0.035(6) -0.006(5) -0.005(6) 0.040(7)
C6A 0.070(8) 0.070(8) 0.046(7) -0.006(6) -0.014(6) 0.037(7)
C7A 0.074(9) 0.076(9) 0.033(6) 0.002(6) 0.003(6) 0.034(8)
C8A 0.078(10) 0.054(8) 0.051(8) 0.002(6) -0.010(7) 0.013(7)
C9A 0.087(10) 0.100(11) 0.048(8) -0.021(8) -0.025(7) 0.051(9)
C10A 0.072(9) 0.076(10) 0.065(10) 0.003(7) -0.008(7) 0.025(8)
C1AA 0.144(12) 0.095(9) 0.042(6) -0.015(6) -0.014(6) 0.042(8)
N1B 0.059(7) 0.058(6) 0.044(7) 0.006(5) 0.002(4) 0.028(5)
N2B 0.075(7) 0.097(8) 0.044(6) 0.001(5) 0.006(5) 0.052(7)
C1B 0.096(11) 0.077(9) 0.048(8) -0.001(7) 0.009(7) 0.046(8)
C2B 0.113(12) 0.062(8) 0.054(9) 0.006(7) 0.023(7) 0.040(9)
C4B 0.079(9) 0.068(8) 0.052(7) 0.005(6) -0.008(6) 0.035(7)
C5B 0.061(8) 0.086(9) 0.032(6) -0.006(6) 0.001(5) 0.038(7)
C6B 0.071(8) 0.082(9) 0.042(7) -0.003(6) 0.002(6) 0.042(7)
C7B 0.093(10) 0.075(9) 0.042(7) 0.003(6) 0.012(6) 0.047(8)
C8B 0.071(9) 0.089(10) 0.062(8) 0.000(7) 0.016(7) 0.036(8)
C9B 0.097(11) 0.092(11) 0.065(10) -0.016(8) 0.025(8) 0.047(9)
C10B 0.110(12) 0.113(13) 0.044(8) -0.007(8) 0.010(7) 0.070(11)
O00E 0.0714(10) 0.0830(11) 0.0405(7) 0.0027(7) 0.0020(7) 0.0411(9)
C00J 0.101(9) 0.093(9) 0.119(10) 0.024(9) -0.048(8) 0.016(8)
C00V 0.062(6) 0.062(6) 0.059(12) 0.000 0.000 0.031(3)
C26 0.173(16) 0.104(11) 0.101(9) 0.009(9) 0.047(11) 0.089(12)
C2 0.147(13) 0.082(7) 0.046(6) -0.007(5) -0.007(6) 0.043(8)
CAD 0.15(4) 0.07(2) 0.16(4) 0.03(2) -0.08(3) 0.00(2)
C5 0.147(13) 0.082(7) 0.046(6) -0.007(5) -0.007(6) 0.043(8)
C12 0.098(11) 0.068(9) 0.037(7) 0.004(6) 0.000(7) 0.034(9)
C24 0.15(3) 0.07(2) 0.061(17) -0.008(16) -0.015(18) 0.05(2)
C21 0.147(13) 0.082(7) 0.046(6) -0.007(5) -0.007(6) 0.043(8)
C3BA 0.12(3) 0.099(16) 0.051(15) 0.023(14) 0.038(18) 0.063(18)
C27 0.144(12) 0.095(9) 0.042(6) -0.015(6) -0.014(6) 0.042(8)
C1 0.12(3) 0.16(4) 0.042(16) -0.044(19) -0.011(17) 0.05(3)
C8AA 0.085(10) 0.080(9) 0.063(8) -0.016(7) -0.041(7) 0.041(8)
C28 0.17(2) 0.08(3) 0.37(8) 0.00(3) 0.03(3) 0.10(3)
C4 0.144(12) 0.095(9) 0.042(6) -0.015(6) -0.014(6) 0.042(8)
C2AA 0.144(12) 0.095(9) 0.042(6) -0.015(6) -0.014(6) 0.042(8)
C32 0.147(13) 0.082(7) 0.046(6) -0.007(5) -0.007(6) 0.043(8)
C1BA 0.101(9) 0.093(9) 0.119(10) 0.024(9) -0.048(8) 0.016(8)
C5AA 0.101(9) 0.093(9) 0.119(10) 0.024(9) -0.048(8) 0.016(8)
C4BA 0.101(9) 0.093(9) 0.119(10) 0.024(9) -0.048(8) 0.016(8)
C7AA 0.144(12) 0.095(9) 0.042(6) -0.015(6) -0.014(6) 0.042(8)
C6BA 0.147(13) 0.082(7) 0.046(6) -0.007(5) -0.007(6) 0.043(8)
C0CA 0.101(9) 0.093(9) 0.119(10) 0.024(9) -0.048(8) 0.016(8)
C17 0.19(3) 0.11(3) 0.22(5) 0.02(3) 0.10(3) 0.066(19)
C4AA 0.101(9) 0.093(9) 0.119(10) 0.024(9) -0.048(8) 0.016(8)
C18 0.101(9) 0.093(9) 0.119(10) 0.024(9) -0.048(8) 0.016(8)
C30 0.43(8) 0.18(4) 0.19(3) -0.08(3) -0.05(4) 0.25(5)
C9 0.24(5) 0.08(3) 0.19(4) 0.07(2) 0.12(4) 0.10(3)
C6 0.173(16) 0.104(11) 0.101(9) 0.009(9) 0.047(11) 0.089(12)
C13 0.39(7) 0.15(4) 0.097(16) 0.01(2) 0.02(3) 0.20(5)
C0AA 0.101(9) 0.093(9) 0.119(10) 0.024(9) -0.048(8) 0.016(8)
C16 0.101(9) 0.093(9) 0.119(10) 0.024(9) -0.048(8) 0.016(8)
C19 0.101(9) 0.093(9) 0.119(10) 0.024(9) -0.048(8) 0.016(8)

loop_
_atom_type_symbol
_atom_type_description
_atom_type_scat_dispersion_real
_atom_type_scat_dispersion_imag
_atom_type_scat_source
C C 0.0033 0.0016 'International Tables Vol C Tables 4.2.6.8 and 6.1.1.4'
H H 0.0000 0.0000 'International Tables Vol C Tables 4.2.6.8 and 6.1.1.4'
Cu Cu 0.3201 1.2651 'International Tables Vol C Tables 4.2.6.8 and 6.1.1.4'
F F 0.0171 0.0103 'International Tables Vol C Tables 4.2.6.8 and 6.1.1.4'
N N 0.0061 0.0033 'International Tables Vol C Tables 4.2.6.8 and 6.1.1.4'
O O 0.0106 0.0060 'International Tables Vol C Tables 4.2.6.8 and 6.1.1.4'
P P 0.1023 0.0942 'International Tables Vol C Tables 4.2.6.8 and 6.1.1.4'

loop_
_geom_angle_atom_site_label_1
_geom_angle_atom_site_label_2
_geom_angle_atom_site_label_3
_geom_angle
_geom_angle_site_symmetry_1
_geom_angle_site_symmetry_3
N1A Cu1 O00E 95.5(4) . .
N2A Cu1 N1A 79.8(4) . .
N2A Cu1 N2B 97.4(4) . .
N2A Cu1 O00E 91.7(4) . .
N1B Cu1 N1A 96.9(4) . .
N1B Cu1 N2A 174.1(4) . .
N1B Cu1 N2B 79.4(4) . .
N1B Cu1 O00E 93.6(4) . .
N2B Cu1 N1A 114.1(4) . .
N2B Cu1 O00E 150.0(4) . .
C1A N1A Cu1 130.3(9) . .
C1A N1A C5A 116.6(12) . .
C5A N1A Cu1 112.9(8) . .
C6A N2A Cu1 117.5(10) . .
C6A N2A C10A 117.1(14) . .
C10A N2A Cu1 125.2(10) . .
N1A C1A C2A 123.1(13) . .
C1A C2A C8AA 123.2(14) . .
C5A C4A C8AA 123.0(12) . .
N1A C5A C6A 113.8(11) . .
C4A C5A N1A 121.4(11) . .
C4A C5A C6A 124.8(11) . .
N2A C6A C5A 115.5(12) . .
N2A C6A C7A 122.4(12) . .
C7A C6A C5A 121.9(12) . .
C8A C7A C6A 121.7(13) . .
C7A C8A C9A 116.5(12) . .
C7A C8A C1AA 122.6(13) . .
C9A C8A C1AA 120.8(11) . .
C10A C9A C8A 119.2(12) . .
N2A C10A C9A 122.9(14) . .
C8A C1AA CAD 117(2) . .
C8A C1AA C27 115.2(16) . .
C8A C1AA C1 103.5(15) . .
C8A C1AA C4 110.8(15) . .
C8A C1AA C2AA 110.8(16) . .
C8A C1AA C7AA 110.7(16) . .
CAD C1AA C27 106.4(14) . .
C1 C1AA CAD 108.0(18) . .
C1 C1AA C27 106.4(14) . .
C4 C1AA C2AA 108.3(15) . .
C4 C1AA C7AA 108.8(17) . .
C7AA C1AA C2AA 107.3(14) . .
C1B N1B Cu1 126.1(9) . .
C1B N1B C5B 117.4(12) . .
C5B N1B Cu1 116.5(8) . .
C6B N2B Cu1 113.4(8) . .
C6B N2B C10B 117.3(12) . .
C10B N2B Cu1 129.2(9) . .
N1B C1B C2B 123.9(14) . .
C12 C2B C1B 120.7(13) . .
C5B C4B C12 120.5(12) . .
N1B C5B C4B 121.8(11) . .
N1B C5B C6B 114.5(10) . .
C4B C5B C6B 123.6(12) . .
N2B C6B C5B 115.8(11) . .
N2B C6B C7B 121.2(11) . .
C7B C6B C5B 123.0(10) . .
C8B C7B C6B 122.1(11) . .
C7B C8B C9B 115.5(14) . .
C7B C8B C26 121.8(12) . .
C9B C8B C26 122.6(14) . .
C10B C9B C8B 121.6(13) . .
N2B C10B C9B 122.0(13) . .
C00V O00E Cu1 97.8(5) . .
C8AA C00J C1BA 110(2) . .
C8AA C00J C5AA 115(2) . .
C8AA C00J C4BA 106(2) . .
C8AA C00J C0CA 114(2) . .
C8AA C00J C4AA 112(2) . .
C8AA C00J C18 104(2) . .
C8AA C00J C0AA 122(2) . .
C8AA C00J C16 106(2) . .
C8AA C00J C19 112(2) . .
C1BA C00J C19 106.9(18) . .
C5AA C00J C16 107.7(19) . .
C0CA C00J C1BA 105.5(18) . .
C0CA C00J C19 108(2) . .
C4AA C00J C5AA 107.9(19) . .
C4AA C00J C16 107.7(19) . .
C18 C00J C4BA 108.4(18) . .
C18 C00J C0AA 109.0(19) . .
C0AA C00J C4BA 106.5(18) . .
O00E C00V O00E 119.80(17) . 3_665
O00E C00V O00E 119.80(17) 2_655 .
O00E C00V O00E 119.80(17) 2_655 3_665
C8B C26 C28 106.8(19) . .
C8B C26 C17 112(2) . .
C8B C26 C30 112(2) . .
C30 C26 C28 108.4(18) . .
C9 C26 C8B 111.6(17) . .
C9 C26 C28 110.1(19) . .
C9 C26 C30 107.7(19) . .
C6 C26 C8B 108.9(18) . .
C6 C26 C17 108.4(17) . .
C6 C26 C13 108.8(19) . .
C13 C26 C8B 109.1(19) . .
C13 C26 C17 109.1(19) . .
C12 C2 C5 112.9(16) . .
C12 C2 C24 108.2(13) . .
C21 C2 C5 111.5(13) . .
C21 C2 C12 103.4(15) . .
C3BA C2 C12 110.5(13) . .
C3BA C2 C24 110.9(13) . .
C3BA C2 C6BA 109.4(14) . .
C32 C2 C5 109.8(16) . .
C32 C2 C12 106.6(16) . .
C32 C2 C21 112.5(15) . .
C6BA C2 C12 110.0(15) . .
C6BA C2 C24 107.8(14) . .
F12 P1 F2AA 94(2) . .
F12 P1 F0AA 90(2) . .
F12 P1 F20 83(2) . .
F12 P1 F8 90(2) . .
F12 P1 F20A 81(2) . .
F12 P1 F0AB 89(2) . .
F12 P1 F8A 87(2) . .
F2AA P1 F0AA 90(3) . .
F2AA P1 F20 176(3) . .
F0AA P1 F20 87(3) . .
F8 P1 F2AA 96(3) . .
F8 P1 F0AA 174(3) . .
F8 P1 F20 87(2) . .
F18 P1 F12 171.7(17) . .
F18 P1 F2AA 94(3) . .
F18 P1 F0AA 89.2(19) . .
F18 P1 F20 89(3) . .
F18 P1 F8 90(2) . .
F18 P1 F20A 94(2) . .
F18 P1 F0AB 85(2) . .
F18 P1 F2AB 96(2) . .
F18 P1 F8A 98(2) . .
F20A P1 F0AB 96(3) . .
F2AB P1 F12 90(2) . .
F2AB P1 F20A 168(3) . .
F2AB P1 F0AB 92(3) . .
F2AB P1 F8A 91.3(17) . .
F8A P1 F20A 80(3) . .
F8A P1 F0AB 175(3) . .
F4 P2 F8AA 80.7(9) . .
F3AA P2 F4 85.9(12) . .
F3AA P2 F8AA 164.4(13) . .
F4AA P2 F4 173.5(14) . .
F4AA P2 F3AA 98.5(12) . .
F4AA P2 F13 88.6(17) . .
F4AA P2 F8AA 95.6(14) . .
F13 P2 F4 96.2(16) . .
F13 P2 F3AA 90.0(11) . .
F13 P2 F8AA 83.5(11) . .
F17 P2 F5 86.8(12) . .
F17 P2 F6AA 84.8(17) . .
F17 P2 F7AA 87.1(13) . .
F17 P2 F3BA 91.3(13) . .
F6AA P2 F5 80.3(11) . .
F6AA P2 F7AA 156.3(13) . .
F6AA P2 F3BA 75.9(11) . .
F7AA P2 F5 121.5(11) . .
F7AA P2 F3BA 82.1(12) . .
F3BA P2 F5 156.2(11) . .
F31 P2 F4 86.0(11) . .
F31 P2 F3AA 76.0(19) . .
F31 P2 F4AA 90.3(12) . .
F31 P2 F13 165.7(18) . .
F31 P2 F8AA 110.8(17) . .
F2 P2 F5 97.3(12) . .
F2 P2 F17 175.7(15) . .
F2 P2 F6AA 94.8(14) . .
F2 P2 F7AA 91.7(11) . .
F2 P2 F3BA 84.5(13) . .
C2B C12 C4B 115.6(11) . .
C2B C12 C2 124.7(12) . .
C4B C12 C2 119.6(12) . .
C2A C8AA C4A 112.5(14) . .
C2A C8AA C00J 125.8(14) . .
C4A C8AA C00J 121.7(13) . .

loop_
_geom_bond_atom_site_label_1
_geom_bond_atom_site_label_2
_geom_bond_distance
Cu1 N1A 2.115(11)
Cu1 N2A 1.987(14)
Cu1 N1B 1.996(12)
Cu1 N2B 2.111(11)
Cu1 O00E 2.206(9)
N1A C1A 1.331(17)
N1A C5A 1.380(14)
N2A C6A 1.341(17)
N2A C10A 1.350(19)
C1A C2A 1.36(2)
C2A C8AA 1.38(2)
C4A C5A 1.341(18)
C4A C8AA 1.429(18)
C5A C6A 1.495(16)
C6A C7A 1.370(16)
C7A C8A 1.353(17)
C8A C9A 1.42(2)
C8A C1AA 1.526(19)
C9A C10A 1.373(18)
C1AA CAD 1.554(18)
C1AA C27 1.573(17)
C1AA C1 1.559(16)
C1AA C4 1.549(18)
C1AA C2AA 1.557(18)
C1AA C7AA 1.553(18)
N1B C1B 1.310(17)
N1B C5B 1.363(16)
N2B C6B 1.327(15)
N2B C10B 1.358(17)
C1B C2B 1.377(18)
C2B C12 1.37(2)
C4B C5B 1.367(16)
C4B C12 1.420(19)
C5B C6B 1.478(17)
C6B C7B 1.400(17)
C7B C8B 1.366(18)
C8B C9B 1.36(2)
C8B C26 1.54(2)
C9B C10B 1.38(2)
O00E C00V 1.260(9)
C00J C8AA 1.481(18)
C00J C1BA 1.563(19)
C00J C5AA 1.561(19)
C00J C4BA 1.573(19)
C00J C0CA 1.563(19)
C00J C4AA 1.545(19)
C00J C18 1.553(19)
C00J C0AA 1.56(2)
C00J C16 1.57(2)
C00J C19 1.57(2)
C26 C28 1.55(2)
C26 C17 1.553(19)
C26 C30 1.548(19)
C26 C9 1.530(19)
C26 C6 1.532(19)
C26 C13 1.542(19)
C2 C5 1.532(15)
C2 C12 1.540(15)
C2 C24 1.546(14)
C2 C21 1.525(15)
C2 C3BA 1.524(14)
C2 C32 1.524(18)
C2 C6BA 1.541(17)
P1 F12 1.609(16)
P1 F2AA 1.620(18)
P1 F0AA 1.620(18)
P1 F20 1.64(2)
P1 F8 1.62(2)
P1 F18 1.59(2)
P1 F20A 1.62(2)
P1 F0AB 1.62(2)
P1 F2AB 1.60(2)
P1 F8A 1.62(2)
P2 F4 1.6449
P2 F5 1.6448
P2 F3AA 1.617(13)
P2 F4AA 1.585(15)
P2 F13 1.634(14)
P2 F17 1.611(14)
P2 F6AA 1.627(13)
P2 F7AA 1.613(14)
P2 F3BA 1.647(15)
P2 F8AA 1.698(19)
P2 F31 1.62(2)
P2 F2 1.539(17)

loop_
_geom_torsion_atom_site_label_1
_geom_torsion_atom_site_label_2
_geom_torsion_atom_site_label_3
_geom_torsion_atom_site_label_4
_geom_torsion
_geom_torsion_site_symmetry_4
Cu1 N1A C1A C2A 179.4(11) .
Cu1 N1A C5A C4A -179.6(10) .
Cu1 N1A C5A C6A 2.0(13) .
Cu1 N2A C6A C5A 7.6(15) .
Cu1 N2A C6A C7A -176.1(9) .
Cu1 N2A C10A C9A 173.7(11) .
Cu1 N1B C1B C2B 172.4(11) .
Cu1 N1B C5B C4B -175.4(9) .
Cu1 N1B C5B C6B 6.9(13) .
Cu1 N2B C6B C5B 1.2(14) .
Cu1 N2B C6B C7B -178.9(10) .
Cu1 N2B C10B C9B 177.6(11) .
Cu1 O00E C00V O00E -176.4(16) 2_655
Cu1 O00E C00V O00E -5(2) 3_665
N1A C1A C2A C8AA -3(3) .
N1A C5A C6A N2A -6.2(16) .
N1A C5A C6A C7A 177.5(11) .
N2A C6A C7A C8A 3(2) .
C1A N1A C5A C4A -4.6(19) .
C1A N1A C5A C6A 177.0(12) .
C1A C2A C8AA C4A -1(2) .
C1A C2A C8AA C00J 179.8(16) .
C4A C5A C6A N2A 175.5(13) .
C4A C5A C6A C7A -1(2) .
C5A N1A C1A C2A 5(2) .
C5A C4A C8AA C2A 2(2) .
C5A C4A C8AA C00J -179.0(15) .
C5A C6A C7A C8A 178.7(13) .
C6A N2A C10A C9A -1(2) .
C6A C7A C8A C9A -2(2) .
C6A C7A C8A C1AA 175.0(13) .
C7A C8A C9A C10A 0(2) .
C7A C8A C1AA CAD 45(2) .
C7A C8A C1AA C27 171.0(16) .
C7A C8A C1AA C1 -73.3(19) .
C7A C8A C1AA C4 19(2) .
C7A C8A C1AA C2AA 138.7(17) .
C7A C8A C1AA C7AA -102.3(19) .
C8A C9A C10A N2A 1(2) .
C9A C8A C1AA CAD -137.6(19) .
C9A C8A C1AA C27 -12(2) .
C9A C8A C1AA C1 103.9(19) .
C9A C8A C1AA C4 -164.3(19) .
C9A C8A C1AA C2AA -44(2) .
C9A C8A C1AA C7AA 75(2) .
C10A N2A C6A C5A -177.0(11) .
C10A N2A C6A C7A -0.8(19) .
C1AA C8A C9A C10A -177.0(14) .
N1B C1B C2B C12 3(2) .
N1B C5B C6B N2B -5.3(16) .
N1B C5B C6B C7B 174.8(12) .
N2B C6B C7B C8B -1(2) .
C1B N1B C5B C4B 1.1(18) .
C1B N1B C5B C6B -176.6(11) .
C1B C2B C12 C4B 0(2) .
C1B C2B C12 C2 -177.3(14) .
C4B C5B C6B N2B 177.1(12) .
C4B C5B C6B C7B -3(2) .
C5B N1B C1B C2B -4(2) .
C5B C4B C12 C2B -2(2) .
C5B C4B C12 C2 175.1(12) .
C5B C6B C7B C8B 179.3(13) .
C6B N2B C10B C9B 2(2) .
C6B C7B C8B C9B 4(2) .
C6B C7B C8B C26 -179.4(14) .
C7B C8B C9B C10B -5(2) .
C7B C8B C26 C28 78(3) .
C7B C8B C26 C17 -104(2) .
C7B C8B C26 C30 -163(3) .
C7B C8B C26 C9 -42(3) .
C7B C8B C26 C6 135(2) .
C7B C8B C26 C13 17(3) .
C8B C9B C10B N2B 2(2) .
C9B C8B C26 C28 -105(3) .
C9B C8B C26 C17 72(2) .
C9B C8B C26 C30 13(3) .
C9B C8B C26 C9 134(3) .
C9B C8B C26 C6 -48(2) .
C9B C8B C26 C13 -167(3) .
C10B N2B C6B C5B 177.8(12) .
C10B N2B C6B C7B -2.4(19) .
C26 C8B C9B C10B 178.8(15) .
C5 C2 C12 C2B -164.7(18) .
C5 C2 C12 C4B 19(2) .
C12 C4B C5B N1B 1.7(19) .
C12 C4B C5B C6B 179.1(12) .
C24 C2 C12 C2B 102.4(18) .
C24 C2 C12 C4B -74.4(16) .
C21 C2 C12 C2B -44.0(19) .
C21 C2 C12 C4B 139.2(15) .
C3BA C2 C12 C2B -136.1(17) .
C3BA C2 C12 C4B 47.2(18) .
C8AA C4A C5A N1A 1(2) .
C8AA C4A C5A C6A 179.2(12) .
C32 C2 C12 C2B 75(2) .
C32 C2 C12 C4B -102.1(17) .
C1BA C00J C8AA C2A 88(2) .
C1BA C00J C8AA C4A -91(2) .
C5AA C00J C8AA C2A 10(3) .
C5AA C00J C8AA C4A -169(2) .
C4BA C00J C8AA C2A 55(2) .
C4BA C00J C8AA C4A -124(2) .
C6BA C2 C12 C2B -15(2) .
C6BA C2 C12 C4B 168.1(15) .
C0CA C00J C8AA C2A -30(3) .
C0CA C00J C8AA C4A 151(2) .
C4AA C00J C8AA C2A 134(3) .
C4AA C00J C8AA C4A -46(3) .
C18 C00J C8AA C2A -59(3) .
C18 C00J C8AA C4A 122(2) .
C0AA C00J C8AA C2A 177(3) .
C0AA C00J C8AA C4A -2(3) .
C16 C00J C8AA C2A -109(2) .
C16 C00J C8AA C4A 72(2) .
C19 C00J C8AA C2A -153(2) .
C19 C00J C8AA C4A 28(3) .
